data_2227594
loop_
_publ_author_name
'Aznan Akhmad, Mardia Aina'
'Abdullah, Zanariah'
'Fairuz, Zainal A.'
'Ng, Seik Weng'
'Tiekink, Edward R. T.'

_publ_section_title
;
 <i>N</i>-(4-Methylphenyl)-3-nitropyridin-2-amine
;
_journal_coeditor_code HG2703
_journal_issue 9
_journal_name_full 'Acta Crystallographica Section E'
_journal_page_first o2400
_journal_paper_doi 10.1107/S1600536810033040
_journal_volume 66
_journal_year 2010
_chemical_formula_iupac 'C12 H11 N3 O2'
_chemical_formula_moiety 'C12 H11 N3 O2'
_chemical_formula_sum 'C12 H11 N3 O2'
_chemical_formula_weight 229.24
_chemical_name_systematic
;
<i>N</i>-(4-Methylphenyl)-3-nitropyridin-2-amine
;
_space_group_IT_number 14
_symmetry_cell_setting monoclinic
_symmetry_space_group_name_Hall '-P 2ybc'
_symmetry_space_group_name_H-M 'P 1 21/c 1'
_atom_sites_solution_hydrogens geom
_atom_sites_solution_primary direct
_atom_sites_solution_secondary difmap
_audit_creation_method SHELXL-97
_cell_angle_alpha 90
_cell_angle_beta 91.310(2)
_cell_angle_gamma 90
_cell_formula_units_Z 8
_cell_length_a 10.6557(12)
_cell_length_b 7.1415(8)
_cell_length_c 27.958(3)
_cell_measurement_reflns_used 2221
_cell_measurement_temperature 100(2)
_cell_measurement_theta_max 27.8
_cell_measurement_theta_min 3.0
_cell_volume 2127.0(4)
_computing_cell_refinement 'SAINT (Bruker, 2009)'
_computing_data_collection 'APEX2 (Bruker, 2009)'
_computing_data_reduction 'SAINT (Bruker, 2009)'
_computing_molecular_graphics
;
ORTEP-3 (Farrugia, 1997), DIAMOND (Brandenburg, 2006) and
Qmol (Gans & Shalloway, 2001)
;
_computing_publication_material 'publCIF (Westrip, 2010)'
_computing_structure_refinement 'SHELXL97 (Sheldrick, 2008)'
_computing_structure_solution 'SHELXS97 (Sheldrick, 2008)'
_diffrn_ambient_temperature 100(2)
_diffrn_measured_fraction_theta_full 0.982
_diffrn_measured_fraction_theta_max 0.982
_diffrn_measurement_device_type 'Bruker SMART APEX diffractometer'
_diffrn_measurement_method '\w scans'
_diffrn_radiation_monochromator graphite
_diffrn_radiation_source 'fine-focus sealed tube'
_diffrn_radiation_type MoK\a
_diffrn_radiation_wavelength 0.71073
_diffrn_reflns_av_R_equivalents 0.045
_diffrn_reflns_av_sigmaI/netI 0.053
_diffrn_reflns_limit_h_max 11
_diffrn_reflns_limit_h_min -13
_diffrn_reflns_limit_k_max 9
_diffrn_reflns_limit_k_min -8
_diffrn_reflns_limit_l_max 36
_diffrn_reflns_limit_l_min -36
_diffrn_reflns_number 13178
_diffrn_reflns_theta_full 27.5
_diffrn_reflns_theta_max 27.5
_diffrn_reflns_theta_min 1.5
_diffrn_standards_decay_% 0
_diffrn_standards_interval_count 0
_diffrn_standards_interval_time 0
_diffrn_standards_number 0
_exptl_absorpt_coefficient_mu 0.101
_exptl_absorpt_correction_type none
_exptl_crystal_colour red
_exptl_crystal_density_diffrn 1.432
_exptl_crystal_density_method 'not measured'
_exptl_crystal_description plate
_exptl_crystal_F_000 960
_exptl_crystal_size_max 0.35
_exptl_crystal_size_mid 0.35
_exptl_crystal_size_min 0.05
_refine_diff_density_max 0.30
_refine_diff_density_min -0.28
_refine_ls_extinction_method none
_refine_ls_goodness_of_fit_ref 1.04
_refine_ls_hydrogen_treatment mixed
_refine_ls_matrix_type full
_refine_ls_number_parameters 317
_refine_ls_number_reflns 4804
_refine_ls_number_restraints 2
_refine_ls_restrained_S_all 1.66
_refine_ls_R_factor_all 0.080
_refine_ls_R_factor_gt 0.048
_refine_ls_shift/su_max 0.001
_refine_ls_shift/su_mean 0.000
_refine_ls_structure_factor_coef Fsqd
_refine_ls_weighting_details 'calc w=1/[\s^2^(Fo^2^)+(0.0685P)^2^+0.8145P] where P=(Fo^2^+2Fc^2^)/3'
_refine_ls_weighting_scheme calc
_refine_ls_wR_factor_gt 0.118
_refine_ls_wR_factor_ref 0.146
_reflns_number_gt 3344
_reflns_number_total 4804
_reflns_threshold_expression I>2\s(I)
_cod_data_source_file hg2703.cif
_cod_data_source_block I
_cod_original_sg_symbol_H-M 'P 21/c'
_cod_database_code 2227594
_cod_database_fobs_code 2227594

loop_
_symmetry_equiv_pos_as_xyz
'x, y, z'
'-x, y+1/2, -z+1/2'
'-x, -y, -z'
'x, -y-1/2, z-1/2'

loop_
_atom_site_type_symbol
_atom_site_label
_atom_site_fract_x
_atom_site_fract_y
_atom_site_fract_z
_atom_site_U_iso_or_equiv
_atom_site_adp_type
_atom_site_calc_flag
_atom_site_refinement_flags
_atom_site_occupancy
_atom_site_disorder_assembly
_atom_site_disorder_group
O O1 0.5737(2) 0.6059(3) 0.07334(8) 0.0224(6) Uani d . 1 . .
O O2 0.3802(2) 0.6139(4) 0.04820(8) 0.0265(6) Uani d . 1 . .
O O3 0.1554(2) 0.1650(4) -0.07299(8) 0.0286(6) Uani d . 1 . .
O O4 -0.0348(2) 0.2379(4) -0.09457(8) 0.0286(6) Uani d . 1 . .
N N1 0.4595(3) 0.5848(4) 0.08003(9) 0.0186(6) Uani d . 1 . .
N N2 0.4564(3) 0.4326(4) 0.20794(9) 0.0193(6) Uani d . 1 . .
N N3 0.6278(2) 0.5089(4) 0.16220(9) 0.0163(6) Uani d D 1 . .
N N4 0.0469(3) 0.2118(4) -0.06319(9) 0.0207(6) Uani d . 1 . .
N N5 0.0665(3) 0.2476(4) 0.06993(9) 0.0200(6) Uani d . 1 . .
N N6 0.2219(3) 0.1555(4) 0.01848(9) 0.0191(6) Uani d D 1 . .
C C1 0.4176(3) 0.5224(4) 0.12647(10) 0.0171(7) Uani d . 1 . .
C C2 0.2897(3) 0.4973(5) 0.13170(11) 0.0195(7) Uani d . 1 . .
H H2 0.2331 0.5196 0.1056 0.023 Uiso calc R 1 . .
C C3 0.2457(3) 0.4396(5) 0.17510(11) 0.0206(7) Uani d . 1 . .
H H3A 0.1586 0.4213 0.1798 0.025 Uiso calc R 1 . .
C C4 0.3327(3) 0.4092(5) 0.21164(11) 0.0211(7) Uani d . 1 . .
H H4 0.3022 0.3687 0.2416 0.025 Uiso calc R 1 . .
C C5 0.5016(3) 0.4879(4) 0.16576(11) 0.0161(7) Uani d . 1 . .
C C6 0.7235(3) 0.5118(4) 0.19792(11) 0.0154(7) Uani d . 1 . .
C C7 0.8350(3) 0.5993(4) 0.18500(11) 0.0169(7) Uani d . 1 . .
H H7 0.8427 0.6476 0.1535 0.020 Uiso calc R 1 . .
C C8 0.9339(3) 0.6166(5) 0.21729(11) 0.0185(7) Uani d . 1 . .
H H8 1.0089 0.6759 0.2076 0.022 Uiso calc R 1 . .
C C9 0.9263(3) 0.5489(5) 0.26396(11) 0.0179(7) Uani d . 1 . .
C C10 0.8168(3) 0.4554(5) 0.27559(11) 0.0184(7) Uani d . 1 . .
H H10 0.8106 0.4034 0.3067 0.022 Uiso calc R 1 . .
C C11 0.7155(3) 0.4345(5) 0.24348(11) 0.0184(7) Uani d . 1 . .
H H11 0.6424 0.3686 0.2526 0.022 Uiso calc R 1 . .
C C12 1.0323(3) 0.5790(5) 0.29973(11) 0.0224(7) Uani d . 1 . .
H H12A 1.0097 0.5253 0.3306 0.034 Uiso calc R 1 . .
H H12B 1.0478 0.7135 0.3035 0.034 Uiso calc R 1 . .
H H12C 1.1083 0.5178 0.2883 0.034 Uiso calc R 1 . .
C C13 0.0149(3) 0.2401(5) -0.01373(11) 0.0183(7) Uani d . 1 . .
C C14 -0.1058(3) 0.3001(5) -0.00485(12) 0.0212(7) Uani d . 1 . .
H H14 -0.1649 0.3152 -0.0305 0.025 Uiso calc R 1 . .
C C15 -0.1398(3) 0.3376(5) 0.04115(12) 0.0220(7) Uani d . 1 . .
H H15 -0.2214 0.3817 0.0482 0.026 Uiso calc R 1 . .
C C16 -0.0491(3) 0.3079(5) 0.07704(12) 0.0222(7) Uani d . 1 . .
H H16 -0.0720 0.3328 0.1091 0.027 Uiso calc R 1 . .
C C17 0.1032(3) 0.2129(4) 0.02481(11) 0.0172(7) Uani d . 1 . .
C C18 0.3186(3) 0.1221(5) 0.05334(11) 0.0173(7) Uani d . 1 . .
C C19 0.4414(3) 0.1571(5) 0.03961(11) 0.0189(7) Uani d . 1 . .
H H19 0.4568 0.2063 0.0087 0.023 Uiso calc R 1 . .
C C20 0.5413(3) 0.1203(5) 0.07102(11) 0.0188(7) Uani d . 1 . .
H H20 0.6246 0.1423 0.0610 0.023 Uiso calc R 1 . .
C C21 0.5218(3) 0.0519(5) 0.11668(11) 0.0179(7) Uani d . 1 . .
C C22 0.3992(3) 0.0150(5) 0.12938(11) 0.0188(7) Uani d . 1 . .
H H22 0.3840 -0.0340 0.1603 0.023 Uiso calc R 1 . .
C C23 0.2979(3) 0.0474(5) 0.09839(11) 0.0201(7) Uani d . 1 . .
H H23 0.2151 0.0187 0.1079 0.024 Uiso calc R 1 . .
C C24 0.6290(3) 0.0200(5) 0.15168(12) 0.0242(8) Uani d . 1 . .
H H24A 0.7084 0.0220 0.1347 0.036 Uiso calc R 1 . .
H H24B 0.6189 -0.1019 0.1672 0.036 Uiso calc R 1 . .
H H24C 0.6296 0.1190 0.1759 0.036 Uiso calc R 1 . .
H H3 0.652(3) 0.552(5) 0.1350(8) 0.022(10) Uiso d D 1 . .
H H6 0.242(3) 0.153(6) -0.0118(14) 0.031(11) Uiso d . 1 . .

loop_
_atom_site_aniso_label
_atom_site_aniso_U_11
_atom_site_aniso_U_22
_atom_site_aniso_U_33
_atom_site_aniso_U_12
_atom_site_aniso_U_13
_atom_site_aniso_U_23
O1 0.0175(13) 0.0287(14) 0.0210(11) -0.0020(10) -0.0014(9) 0.0037(10)
O2 0.0236(13) 0.0349(15) 0.0206(11) 0.0030(11) -0.0063(10) 0.0061(10)
O3 0.0235(14) 0.0429(16) 0.0195(12) 0.0097(12) -0.0008(10) -0.0016(11)
O4 0.0288(14) 0.0353(15) 0.0212(12) -0.0007(12) -0.0093(10) 0.0011(10)
N1 0.0209(15) 0.0172(15) 0.0178(13) 0.0010(12) -0.0025(11) 0.0008(10)
N2 0.0189(15) 0.0212(15) 0.0179(13) -0.0001(12) 0.0012(11) -0.0003(11)
N3 0.0131(14) 0.0217(15) 0.0140(12) -0.0016(11) -0.0009(10) 0.0025(10)
N4 0.0220(16) 0.0199(15) 0.0200(13) -0.0018(12) -0.0040(11) 0.0017(11)
N5 0.0177(15) 0.0224(15) 0.0198(13) 0.0022(12) 0.0000(11) 0.0008(11)
N6 0.0172(15) 0.0254(16) 0.0147(13) 0.0025(12) -0.0024(11) 0.0008(11)
C1 0.0215(18) 0.0143(16) 0.0156(14) 0.0000(13) 0.0000(12) -0.0003(12)
C2 0.0172(17) 0.0174(17) 0.0236(16) 0.0017(13) -0.0046(13) -0.0006(13)
C3 0.0127(17) 0.0218(18) 0.0274(17) -0.0001(14) 0.0007(13) -0.0011(14)
C4 0.0199(18) 0.0232(18) 0.0203(15) -0.0021(14) 0.0024(13) -0.0003(13)
C5 0.0170(17) 0.0141(16) 0.0173(14) -0.0002(13) -0.0004(12) -0.0032(11)
C6 0.0116(16) 0.0171(16) 0.0173(14) 0.0012(13) -0.0018(12) -0.0027(12)
C7 0.0172(17) 0.0164(16) 0.0171(14) 0.0009(13) 0.0009(12) -0.0004(12)
C8 0.0167(17) 0.0159(17) 0.0229(16) 0.0000(13) 0.0002(13) 0.0001(12)
C9 0.0185(17) 0.0151(16) 0.0198(15) 0.0028(13) -0.0025(12) -0.0041(12)
C10 0.0198(18) 0.0206(17) 0.0149(14) 0.0042(14) 0.0019(12) 0.0002(12)
C11 0.0171(17) 0.0192(17) 0.0189(15) 0.0007(14) 0.0014(12) 0.0001(13)
C12 0.0232(19) 0.0211(18) 0.0227(16) -0.0005(15) -0.0064(14) -0.0014(13)
C13 0.0208(18) 0.0162(16) 0.0180(15) -0.0029(14) -0.0017(12) 0.0009(12)
C14 0.0195(18) 0.0172(17) 0.0265(17) -0.0050(14) -0.0046(13) 0.0044(13)
C15 0.0148(17) 0.0204(18) 0.0309(18) -0.0001(14) 0.0025(14) 0.0040(14)
C16 0.0219(18) 0.0226(18) 0.0222(16) 0.0002(15) 0.0038(13) 0.0028(13)
C17 0.0181(17) 0.0144(16) 0.0190(15) -0.0022(13) -0.0026(12) 0.0020(12)
C18 0.0205(18) 0.0145(16) 0.0168(14) 0.0019(13) -0.0017(12) -0.0019(12)
C19 0.0236(18) 0.0169(17) 0.0162(14) 0.0005(14) 0.0032(12) 0.0010(12)
C20 0.0124(16) 0.0218(18) 0.0223(16) 0.0000(13) 0.0024(12) -0.0021(13)
C21 0.0172(17) 0.0150(16) 0.0214(15) 0.0029(13) -0.0036(13) -0.0040(12)
C22 0.0186(17) 0.0214(18) 0.0165(14) 0.0020(14) 0.0011(12) 0.0030(12)
C23 0.0167(17) 0.0219(18) 0.0217(15) -0.0006(14) 0.0023(13) 0.0030(13)
C24 0.0235(19) 0.0256(19) 0.0232(16) 0.0044(15) -0.0049(14) -0.0019(14)

loop_
_atom_type_symbol
_atom_type_description
_atom_type_scat_dispersion_real
_atom_type_scat_dispersion_imag
_atom_type_scat_source
C C 0.0033 0.0016 'International Tables Vol C Tables 4.2.6.8 and 6.1.1.4'
H H 0.0000 0.0000 'International Tables Vol C Tables 4.2.6.8 and 6.1.1.4'
N N 0.0061 0.0033 'International Tables Vol C Tables 4.2.6.8 and 6.1.1.4'
O O 0.0106 0.0060 'International Tables Vol C Tables 4.2.6.8 and 6.1.1.4'

loop_
_geom_angle_atom_site_label_1
_geom_angle_atom_site_label_2
_geom_angle_atom_site_label_3
_geom_angle_site_symmetry_1
_geom_angle_site_symmetry_3
_geom_angle
_geom_angle_publ_flag
O2 N1 O1 . . 121.9(3) ?
O2 N1 C1 . . 118.6(3) ?
O1 N1 C1 . . 119.5(2) ?
C4 N2 C5 . . 118.6(3) ?
C5 N3 C6 . . 130.6(3) ?
C5 N3 H3 . . 115(2) ?
C6 N3 H3 . . 113(2) ?
O4 N4 O3 . . 121.9(3) ?
O4 N4 C13 . . 118.7(3) ?
O3 N4 C13 . . 119.4(3) ?
C16 N5 C17 . . 119.3(3) ?
C17 N6 C18 . . 129.0(3) ?
C17 N6 H6 . . 113(3) ?
C18 N6 H6 . . 118(3) ?
C2 C1 C5 . . 119.9(3) ?
C2 C1 N1 . . 117.2(3) ?
C5 C1 N1 . . 122.9(3) ?
C3 C2 C1 . . 119.2(3) ?
C3 C2 H2 . . 120.4 ?
C1 C2 H2 . . 120.4 ?
C2 C3 C4 . . 117.7(3) ?
C2 C3 H3A . . 121.2 ?
C4 C3 H3A . . 121.2 ?
N2 C4 C3 . . 124.8(3) ?
N2 C4 H4 . . 117.6 ?
C3 C4 H4 . . 117.6 ?
N2 C5 N3 . . 118.2(3) ?
N2 C5 C1 . . 119.8(3) ?
N3 C5 C1 . . 122.0(3) ?
C11 C6 C7 . . 119.0(3) ?
C11 C6 N3 . . 125.7(3) ?
C7 C6 N3 . . 115.4(3) ?
C8 C7 C6 . . 120.8(3) ?
C8 C7 H7 . . 119.6 ?
C6 C7 H7 . . 119.6 ?
C7 C8 C9 . . 121.5(3) ?
C7 C8 H8 . . 119.3 ?
C9 C8 H8 . . 119.3 ?
C10 C9 C8 . . 116.9(3) ?
C10 C9 C12 . . 122.3(3) ?
C8 C9 C12 . . 120.8(3) ?
C9 C10 C11 . . 122.8(3) ?
C9 C10 H10 . . 118.6 ?
C11 C10 H10 . . 118.6 ?
C6 C11 C10 . . 118.9(3) ?
C6 C11 H11 . . 120.5 ?
C10 C11 H11 . . 120.5 ?
C9 C12 H12A . . 109.5 ?
C9 C12 H12B . . 109.5 ?
H12A C12 H12B . . 109.5 ?
C9 C12 H12C . . 109.5 ?
H12A C12 H12C . . 109.5 ?
H12B C12 H12C . . 109.5 ?
C14 C13 C17 . . 120.4(3) ?
C14 C13 N4 . . 117.1(3) ?
C17 C13 N4 . . 122.5(3) ?
C15 C14 C13 . . 119.7(3) ?
C15 C14 H14 . . 120.2 ?
C13 C14 H14 . . 120.2 ?
C14 C15 C16 . . 116.9(3) ?
C14 C15 H15 . . 121.5 ?
C16 C15 H15 . . 121.5 ?
N5 C16 C15 . . 125.0(3) ?
N5 C16 H16 . . 117.5 ?
C15 C16 H16 . . 117.5 ?
N6 C17 N5 . . 118.1(3) ?
N6 C17 C13 . . 123.2(3) ?
N5 C17 C13 . . 118.6(3) ?
C23 C18 C19 . . 119.2(3) ?
C23 C18 N6 . . 123.9(3) ?
C19 C18 N6 . . 116.8(3) ?
C20 C19 C18 . . 120.2(3) ?
C20 C19 H19 . . 119.9 ?
C18 C19 H19 . . 119.9 ?
C21 C20 C19 . . 121.3(3) ?
C21 C20 H20 . . 119.3 ?
C19 C20 H20 . . 119.3 ?
C22 C21 C20 . . 117.7(3) ?
C22 C21 C24 . . 120.7(3) ?
C20 C21 C24 . . 121.6(3) ?
C21 C22 C23 . . 122.1(3) ?
C21 C22 H22 . . 118.9 ?
C23 C22 H22 . . 118.9 ?
C22 C23 C18 . . 119.5(3) ?
C22 C23 H23 . . 120.2 ?
C18 C23 H23 . . 120.2 ?
C21 C24 H24A . . 109.5 ?
C21 C24 H24B . . 109.5 ?
H24A C24 H24B . . 109.5 ?
C21 C24 H24C . . 109.5 ?
H24A C24 H24C . . 109.5 ?
H24B C24 H24C . . 109.5 ?

loop_
_geom_bond_atom_site_label_1
_geom_bond_atom_site_label_2
_geom_bond_site_symmetry_2
_geom_bond_distance
_geom_bond_publ_flag
O1 N1 . 1.245(3) ?
O2 N1 . 1.230(3) ?
O3 N4 . 1.240(4) ?
O4 N4 . 1.236(3) ?
N1 C1 . 1.452(4) ?
N2 C4 . 1.335(4) ?
N2 C5 . 1.343(4) ?
N3 C5 . 1.359(4) ?
N3 C6 . 1.412(4) ?
N3 H3 . 0.867(15) ?
N4 C13 . 1.446(4) ?
N5 C16 . 1.324(4) ?
N5 C17 . 1.352(4) ?
N6 C17 . 1.345(4) ?
N6 C18 . 1.422(4) ?
N6 H6 . 0.88(4) ?
C1 C2 . 1.386(5) ?
C1 C5 . 1.422(4) ?
C2 C3 . 1.374(4) ?
C2 H2 . 0.9500 ?
C3 C4 . 1.380(4) ?
C3 H3A . 0.9500 ?
C4 H4 . 0.9500 ?
C6 C11 . 1.393(4) ?
C6 C7 . 1.397(4) ?
C7 C8 . 1.377(4) ?
C7 H7 . 0.9500 ?
C8 C9 . 1.396(4) ?
C8 H8 . 0.9500 ?
C9 C10 . 1.389(5) ?
C9 C12 . 1.507(4) ?
C10 C11 . 1.396(4) ?
C10 H10 . 0.9500 ?
C11 H11 . 0.9500 ?
C12 H12A . 0.9800 ?
C12 H12B . 0.9800 ?
C12 H12C . 0.9800 ?
C13 C14 . 1.383(5) ?
C13 C17 . 1.428(4) ?
C14 C15 . 1.370(5) ?
C14 H14 . 0.9500 ?
C15 C16 . 1.393(5) ?
C15 H15 . 0.9500 ?
C16 H16 . 0.9500 ?
C18 C23 . 1.390(4) ?
C18 C19 . 1.394(4) ?
C19 C20 . 1.390(4) ?
C19 H19 . 0.9500 ?
C20 C21 . 1.387(4) ?
C20 H20 . 0.9500 ?
C21 C22 . 1.388(4) ?
C21 C24 . 1.505(4) ?
C22 C23 . 1.388(4) ?
C22 H22 . 0.9500 ?
C23 H23 . 0.9500 ?
C24 H24A . 0.9800 ?
C24 H24B . 0.9800 ?
C24 H24C . 0.9800 ?

loop_
_geom_hbond_atom_site_label_D
_geom_hbond_atom_site_label_H
_geom_hbond_atom_site_label_A
_geom_hbond_site_symmetry_A
_geom_hbond_distance_DH
_geom_hbond_distance_HA
_geom_hbond_distance_DA
_geom_hbond_angle_DHA
N3 H3 O1 . 0.87(3) 1.94(3) 2.630(3) 136(3)
N6 H6 O3 . 0.88(4) 1.93(4) 2.639(3) 137(3)
N3 H3 N1 . 0.87(3) 2.55(3) 2.932(4) 108(2)
N6 H6 N4 . 0.88(4) 2.54(4) 2.942(4) 109(2)
C14 H14 O2 3_565 0.95 2.39 3.199(4) 143
C4 H4 Cg1 2_645 0.95 2.90 3.604(4) 132
C12 H12b Cg1 2_755 0.98 2.80 3.654(4) 146

loop_
_geom_torsion_atom_site_label_1
_geom_torsion_atom_site_label_2
_geom_torsion_atom_site_label_3
_geom_torsion_atom_site_label_4
_geom_torsion_site_symmetry_1
_geom_torsion_site_symmetry_2
_geom_torsion_site_symmetry_3
_geom_torsion_site_symmetry_4
_geom_torsion
_geom_torsion_publ_flag
O2 N1 C1 C2 . . . . 0.8(4) ?
O1 N1 C1 C2 . . . . -178.6(3) ?
O2 N1 C1 C5 . . . . -179.0(3) ?
O1 N1 C1 C5 . . . . 1.5(5) ?
C5 C1 C2 C3 . . . . 0.3(5) ?
N1 C1 C2 C3 . . . . -179.6(3) ?
C1 C2 C3 C4 . . . . -0.1(5) ?
C5 N2 C4 C3 . . . . -0.7(5) ?
C2 C3 C4 N2 . . . . 0.3(5) ?
C4 N2 C5 N3 . . . . -179.1(3) ?
C4 N2 C5 C1 . . . . 0.8(5) ?
C6 N3 C5 N2 . . . . -11.7(5) ?
C6 N3 C5 C1 . . . . 168.4(3) ?
C2 C1 C5 N2 . . . . -0.6(5) ?
N1 C1 C5 N2 . . . . 179.2(3) ?
C2 C1 C5 N3 . . . . 179.3(3) ?
N1 C1 C5 N3 . . . . -0.8(5) ?
C5 N3 C6 C11 . . . . 22.3(5) ?
C5 N3 C6 C7 . . . . -158.4(3) ?
C11 C6 C7 C8 . . . . -2.8(5) ?
N3 C6 C7 C8 . . . . 177.8(3) ?
C6 C7 C8 C9 . . . . -0.5(5) ?
C7 C8 C9 C10 . . . . 3.1(5) ?
C7 C8 C9 C12 . . . . -176.3(3) ?
C8 C9 C10 C11 . . . . -2.6(5) ?
C12 C9 C10 C11 . . . . 176.8(3) ?
C7 C6 C11 C10 . . . . 3.2(5) ?
N3 C6 C11 C10 . . . . -177.4(3) ?
C9 C10 C11 C6 . . . . -0.6(5) ?
O4 N4 C13 C14 . . . . -1.7(4) ?
O3 N4 C13 C14 . . . . 177.3(3) ?
O4 N4 C13 C17 . . . . 179.9(3) ?
O3 N4 C13 C17 . . . . -1.1(5) ?
C17 C13 C14 C15 . . . . 1.4(5) ?
N4 C13 C14 C15 . . . . -177.0(3) ?
C13 C14 C15 C16 . . . . -1.5(5) ?
C17 N5 C16 C15 . . . . 0.9(5) ?
C14 C15 C16 N5 . . . . 0.4(5) ?
C18 N6 C17 N5 . . . . 0.8(5) ?
C18 N6 C17 C13 . . . . -179.7(3) ?
C16 N5 C17 N6 . . . . 178.6(3) ?
C16 N5 C17 C13 . . . . -0.9(5) ?
C14 C13 C17 N6 . . . . -179.7(3) ?
N4 C13 C17 N6 . . . . -1.4(5) ?
C14 C13 C17 N5 . . . . -0.2(5) ?
N4 C13 C17 N5 . . . . 178.1(3) ?
C17 N6 C18 C23 . . . . 35.9(5) ?
C17 N6 C18 C19 . . . . -148.1(3) ?
C23 C18 C19 C20 . . . . -1.0(5) ?
N6 C18 C19 C20 . . . . -177.3(3) ?
C18 C19 C20 C21 . . . . -1.3(5) ?
C19 C20 C21 C22 . . . . 2.3(5) ?
C19 C20 C21 C24 . . . . -177.1(3) ?
C20 C21 C22 C23 . . . . -1.1(5) ?
C24 C21 C22 C23 . . . . 178.3(3) ?
C21 C22 C23 C18 . . . . -1.1(5) ?
C19 C18 C23 C22 . . . . 2.2(5) ?
N6 C18 C23 C22 . . . . 178.1(3) ?
